data_7705781
loop_
_publ_author_name
'Plajer, Alex J.'
'Crusius, Daniel'
'Jethwa, Rajesh B.'
'Garc\'ia-Romero, \'Alvaro'
'Bond, Andrew D.'
'Garc\'ia-Rodr\'iguez, Ra\'ul'
'Wright, Dominic S.'

_publ_section_title
;
 Coordination chemistry of the bench-stable tris-2-pyridyl pnictogen
 ligands [E(6-Me-2-py)<sub>3</sub>] (E = As, As[double bond, length as
 m-dash]O, Sb).
;
_journal_issue 7
_journal_name_full 'Dalton transactions (Cambridge, England : 2003)'
_journal_page_first 2393
_journal_page_last 2402
_journal_paper_doi 10.1039/d0dt03732j
_journal_volume 50
_journal_year 2021
_chemical_formula_moiety
;
C36 H36 As2 Br Co N6 O2 +, C2 H3 Co Br3 N -, C2 H3 N
;
_chemical_formula_sum 'C40 H42 As2 Br4 Co2 N8 O2'
_chemical_formula_weight 1254.15
_space_group_crystal_system triclinic
_space_group_IT_number 2
_space_group_name_Hall '-P 1'
_space_group_name_H-M_alt 'P -1'
_atom_sites_solution_hydrogens geom
_atom_sites_solution_primary dual
_atom_sites_solution_secondary difmap
_audit_creation_method SHELXL-2018/1
_audit_update_record
;
2020-10-20 deposited with the CCDC.	2020-11-26 downloaded from the CCDC.
;
_cell_angle_alpha 100.624(2)
_cell_angle_beta 99.526(2)
_cell_angle_gamma 112.501(2)
_cell_formula_units_Z 2
_cell_length_a 11.5249(4)
_cell_length_b 11.8024(4)
_cell_length_c 19.7420(7)
_cell_measurement_reflns_used 9915
_cell_measurement_temperature 180(2)
_cell_measurement_theta_max 66.88
_cell_measurement_theta_min 2.36
_cell_volume 2354.55(15)
_computing_cell_refinement 'SAINT (Bruker, 2016)'
_computing_data_collection 'APEX3 (Bruker, 2016)'
_computing_data_reduction SAINT
_computing_molecular_graphics 'Mercury (Macrae et al., 2008)'
_computing_publication_material SHELXL
_computing_structure_refinement 'SHELXL (Sheldrick, 2015)'
_computing_structure_solution 'SHELXT (Sheldrick, 2015)'
_diffrn_ambient_temperature 180(2)
_diffrn_measured_fraction_theta_full 0.983
_diffrn_measured_fraction_theta_max 0.983
_diffrn_measurement_device_type 'Bruker D8-QUEST PHOTON-100'
_diffrn_measurement_method '\w and \f-scans'
_diffrn_radiation_type CuK\a
_diffrn_radiation_wavelength 1.54178
_diffrn_reflns_av_R_equivalents 0.0578
_diffrn_reflns_av_unetI/netI 0.0543
_diffrn_reflns_Laue_measured_fraction_full 0.983
_diffrn_reflns_Laue_measured_fraction_max 0.983
_diffrn_reflns_limit_h_max 13
_diffrn_reflns_limit_h_min -13
_diffrn_reflns_limit_k_max 14
_diffrn_reflns_limit_k_min -14
_diffrn_reflns_limit_l_max 23
_diffrn_reflns_limit_l_min -23
_diffrn_reflns_number 25857
_diffrn_reflns_point_group_measured_fraction_full 0.983
_diffrn_reflns_point_group_measured_fraction_max 0.983
_diffrn_reflns_theta_full 66.872
_diffrn_reflns_theta_max 66.872
_diffrn_reflns_theta_min 2.358
_diffrn_source 'Incoatec I\mS Cu microsource'
_exptl_absorpt_coefficient_mu 11.399
_exptl_absorpt_correction_T_max 0.7528
_exptl_absorpt_correction_T_min 0.4193
_exptl_absorpt_correction_type multi-scan
_exptl_absorpt_process_details 'SADABS (Bruker, 2014)'
_exptl_crystal_colour blue
_exptl_crystal_density_diffrn 1.769
_exptl_crystal_description needle
_exptl_crystal_F_000 1228
_exptl_crystal_size_max 0.160
_exptl_crystal_size_mid 0.030
_exptl_crystal_size_min 0.030
_refine_diff_density_max 1.409
_refine_diff_density_min -0.911
_refine_diff_density_rms 0.196
_refine_ls_extinction_method none
_refine_ls_goodness_of_fit_ref 1.088
_refine_ls_hydrogen_treatment constr
_refine_ls_matrix_type full
_refine_ls_number_parameters 531
_refine_ls_number_reflns 8238
_refine_ls_number_restraints 0
_refine_ls_restrained_S_all 1.088
_refine_ls_R_factor_all 0.0820
_refine_ls_R_factor_gt 0.0696
_refine_ls_shift/su_max 0.000
_refine_ls_shift/su_mean 0.000
_refine_ls_structure_factor_coef Fsqd
_refine_ls_weighting_details 'w=1/[\s^2^(Fo^2^)+(0.0698P)^2^+44.0057P] where P=(Fo^2^+2Fc^2^)/3'
_refine_ls_weighting_scheme calc
_refine_ls_wR_factor_gt 0.1909
_refine_ls_wR_factor_ref 0.1973
_reflns_Friedel_coverage 0.000
_reflns_number_gt 6914
_reflns_number_total 8238
_reflns_threshold_expression 'I > 2\s(I)'
_cod_data_source_file d0dt03732j2.cif
_cod_data_source_block 7
_cod_depositor_comments 'Adding full bibliography for 7705770--7705782.cif.'
_cod_database_code 7705781
_cambridge_user_name 'Alex Plajer'
_cambridge_user_crsid ajp233
_cambridge_supervisor_name 'Dominic Wright'
_cambridge_supervisor_crsid dsw1000
_cambridge_crystallographer_name 'Andrew Bond'
_cambridge_crystallographer_crsid adb29
_cambridge_sample_id DC_As(V)CoBr2
_cambridge_data_id DW_B1_0296
_shelx_space_group_comment
;
The symmetry employed for this shelxl refinement is uniquely defined
by the following loop, which should always be used as a source of
symmetry information in preference to the above space-group names.
They are only intended as comments.
;
_shelx_estimated_absorpt_t_min 0.263
_shelx_estimated_absorpt_t_max 0.726

loop_
_space_group_symop_operation_xyz
'x, y, z'
'-x, -y, -z'

loop_
_atom_site_label
_atom_site_type_symbol
_atom_site_fract_x
_atom_site_fract_y
_atom_site_fract_z
_atom_site_U_iso_or_equiv
_atom_site_adp_type
_atom_site_occupancy
_atom_site_site_symmetry_order
_atom_site_calc_flag
_atom_site_refinement_flags_posn
_atom_site_refinement_flags_adp
_atom_site_refinement_flags_occupancy
_atom_site_disorder_assembly
_atom_site_disorder_group
Br1 Br 0.87881(11) 0.27784(10) 0.08153(6) 0.0319(3) Uani 1 1 d . . . . .
As1 As 0.46914(9) 0.28928(9) 0.07032(5) 0.0183(2) Uani 1 1 d . . . . .
As2 As 0.93499(10) 0.57170(10) 0.28655(5) 0.0212(2) Uani 1 1 d . . . . .
Co1 Co 0.76179(15) 0.38009(14) 0.14104(8) 0.0190(3) Uani 1 1 d . . . . .
O1 O 0.6187(6) 0.4051(6) 0.0865(4) 0.0244(14) Uani 1 1 d . . . . .
O2 O 0.8020(7) 0.4352(6) 0.2460(4) 0.0262(15) Uani 1 1 d . . . . .
N1 N 0.6054(8) 0.1826(7) 0.1373(4) 0.0215(17) Uani 1 1 d . . . . .
N2 N 0.2538(8) 0.1502(7) -0.0389(4) 0.0230(17) Uani 1 1 d . . . . .
N3 N 0.3631(9) 0.4407(8) 0.1287(4) 0.0271(19) Uani 1 1 d . . . . .
N4 N 0.9076(7) 0.5751(7) 0.1466(4) 0.0195(16) Uani 1 1 d . . . . .
N5 N 1.1907(8) 0.6363(8) 0.3373(4) 0.0274(19) Uani 1 1 d . . . . .
N6 N 0.8356(9) 0.7448(8) 0.3276(5) 0.029(2) Uani 1 1 d . . . . .
C1 C 0.4916(9) 0.1441(8) 0.0902(5) 0.0203(19) Uani 1 1 d . . . . .
C2 C 0.3995(10) 0.0194(9) 0.0622(6) 0.028(2) Uani 1 1 d . . . . .
H2A H 0.320089 -0.002761 0.028377 0.034 Uiso 1 1 calc R U . . .
C3 C 0.4301(12) -0.0721(10) 0.0865(6) 0.033(2) Uani 1 1 d . . . . .
H3A H 0.373331 -0.160077 0.067224 0.040 Uiso 1 1 calc R U . . .
C4 C 0.5407(11) -0.0347(10) 0.1376(6) 0.028(2) Uani 1 1 d . . . . .
H4A H 0.558091 -0.096533 0.156719 0.034 Uiso 1 1 calc R U . . .
C5 C 0.6315(10) 0.0947(9) 0.1634(5) 0.026(2) Uani 1 1 d . . . . .
C6 C 0.7526(12) 0.1376(11) 0.2220(6) 0.039(3) Uani 1 1 d . . . . .
H6A H 0.829016 0.179373 0.204896 0.058 Uiso 1 1 calc R U . . .
H6B H 0.756377 0.063705 0.236377 0.058 Uiso 1 1 calc R U . . .
H6C H 0.751452 0.197930 0.263032 0.058 Uiso 1 1 calc R U . . .
C7 C 0.3664(9) 0.2515(9) -0.0259(5) 0.0178(18) Uani 1 1 d . . . . .
C8 C 0.4093(10) 0.3234(9) -0.0711(5) 0.024(2) Uani 1 1 d . . . . .
H8A H 0.492778 0.393101 -0.057901 0.029 Uiso 1 1 calc R U . . .
C9 C 0.3226(11) 0.2880(10) -0.1379(6) 0.032(2) Uani 1 1 d . . . . .
H9A H 0.344202 0.334015 -0.172178 0.038 Uiso 1 1 calc R U . . .
C10 C 0.2038(11) 0.1830(10) -0.1524(6) 0.032(2) Uani 1 1 d . . . . .
H10A H 0.142976 0.157857 -0.197304 0.038 Uiso 1 1 calc R U . . .
C11 C 0.1718(10) 0.1147(9) -0.1037(6) 0.027(2) Uani 1 1 d . . . . .
C12 C 0.0433(11) 0.0013(11) -0.1172(7) 0.043(3) Uani 1 1 d . . . . .
H12A H 0.058733 -0.073303 -0.112553 0.064 Uiso 1 1 calc R U . . .
H12B H -0.009253 -0.015916 -0.165492 0.064 Uiso 1 1 calc R U . . .
H12C H -0.002997 0.019602 -0.082317 0.064 Uiso 1 1 calc R U . . .
C13 C 0.3739(9) 0.3334(9) 0.1324(5) 0.0201(19) Uani 1 1 d . . . . .
C14 C 0.3157(12) 0.2562(10) 0.1741(6) 0.035(3) Uani 1 1 d . . . . .
H14A H 0.326554 0.180633 0.175170 0.042 Uiso 1 1 calc R U . . .
C15 C 0.2412(12) 0.2933(11) 0.2141(7) 0.042(3) Uani 1 1 d . . . . .
H15A H 0.201054 0.245087 0.244066 0.050 Uiso 1 1 calc R U . . .
C16 C 0.2279(12) 0.4019(13) 0.2085(6) 0.041(3) Uani 1 1 d . . . . .
H16A H 0.173687 0.426255 0.233509 0.049 Uiso 1 1 calc R U . . .
C17 C 0.2906(12) 0.4783(12) 0.1678(6) 0.037(3) Uani 1 1 d . . . . .
C18 C 0.2831(17) 0.5991(15) 0.1640(7) 0.059(4) Uani 1 1 d . . . . .
H18A H 0.343245 0.641827 0.137438 0.088 Uiso 1 1 calc R U . . .
H18B H 0.306858 0.654441 0.212416 0.088 Uiso 1 1 calc R U . . .
H18C H 0.194179 0.581380 0.139680 0.088 Uiso 1 1 calc R U . . .
C19 C 0.9840(9) 0.6471(8) 0.2121(5) 0.0207(19) Uani 1 1 d . . . . .
C20 C 1.0881(10) 0.7627(9) 0.2247(6) 0.027(2) Uani 1 1 d . . . . .
H20A H 1.139161 0.810855 0.271840 0.032 Uiso 1 1 calc R U . . .
C21 C 1.1159(10) 0.8065(10) 0.1661(6) 0.028(2) Uani 1 1 d . . . . .
H21A H 1.186849 0.886216 0.172450 0.034 Uiso 1 1 calc R U . . .
C22 C 1.0406(10) 0.7342(10) 0.0992(6) 0.027(2) Uani 1 1 d . . . . .
H22A H 1.060680 0.762249 0.058707 0.033 Uiso 1 1 calc R U . . .
C23 C 0.9341(9) 0.6188(9) 0.0903(5) 0.022(2) Uani 1 1 d . . . . .
C24 C 0.8474(11) 0.5425(11) 0.0174(6) 0.035(2) Uani 1 1 d . . . . .
H24A H 0.841222 0.455594 0.008336 0.052 Uiso 1 1 calc R U . . .
H24B H 0.883644 0.582100 -0.018311 0.052 Uiso 1 1 calc R U . . .
H24C H 0.760614 0.539673 0.014503 0.052 Uiso 1 1 calc R U . . .
C25 C 1.0776(10) 0.5409(9) 0.3333(5) 0.025(2) Uani 1 1 d . . . . .
C26 C 1.0588(11) 0.4354(11) 0.3568(6) 0.034(2) Uani 1 1 d . . . . .
H26A H 0.973968 0.372568 0.351920 0.040 Uiso 1 1 calc R U . . .
C27 C 1.1684(12) 0.4237(12) 0.3881(6) 0.041(3) Uani 1 1 d . . . . .
H27A H 1.160999 0.352287 0.405755 0.049 Uiso 1 1 calc R U . . .
C28 C 1.2905(11) 0.5188(11) 0.3932(6) 0.036(3) Uani 1 1 d . . . . .
H28A H 1.367208 0.512604 0.414511 0.043 Uiso 1 1 calc R U . . .
C29 C 1.2996(10) 0.6257(10) 0.3663(6) 0.031(2) Uani 1 1 d . . . . .
C30 C 1.4265(12) 0.7272(13) 0.3653(8) 0.050(3) Uani 1 1 d . . . . .
H30A H 1.409682 0.780533 0.335882 0.075 Uiso 1 1 calc R U . . .
H30B H 1.478275 0.687316 0.345173 0.075 Uiso 1 1 calc R U . . .
H30C H 1.474297 0.780136 0.414052 0.075 Uiso 1 1 calc R U . . .
C31 C 0.9064(10) 0.6896(9) 0.3569(6) 0.028(2) Uani 1 1 d . . . . .
C32 C 0.9563(12) 0.7123(11) 0.4281(6) 0.040(3) Uani 1 1 d . . . . .
H32A H 1.007016 0.671058 0.445059 0.048 Uiso 1 1 calc R U . . .
C33 C 0.9317(15) 0.7951(12) 0.4740(7) 0.052(4) Uani 1 1 d . . . . .
H33A H 0.964028 0.812800 0.524089 0.062 Uiso 1 1 calc R U . . .
C34 C 0.8574(14) 0.8544(12) 0.4460(7) 0.048(3) Uani 1 1 d . . . . .
H34A H 0.838441 0.912427 0.477354 0.058 Uiso 1 1 calc R U . . .
C35 C 0.8117(12) 0.8286(11) 0.3729(8) 0.045(3) Uani 1 1 d . . . . .
C36 C 0.7397(14) 0.8930(14) 0.3410(9) 0.057(4) Uani 1 1 d . . . . .
H36A H 0.679485 0.836359 0.295179 0.085 Uiso 1 1 calc R U . . .
H36B H 0.800993 0.971091 0.333249 0.085 Uiso 1 1 calc R U . . .
H36C H 0.690556 0.914677 0.373166 0.085 Uiso 1 1 calc R U . . .
Br2 Br 0.58116(13) -0.06240(13) 0.70291(7) 0.0442(3) Uani 1 1 d . . . . .
Br3 Br 0.59505(12) -0.30331(11) 0.53462(6) 0.0380(3) Uani 1 1 d . . . . .
Br4 Br 0.91868(11) -0.05893(11) 0.66977(6) 0.0380(3) Uani 1 1 d . . . . .
Co2 Co 0.69972(18) -0.10093(16) 0.61962(9) 0.0301(4) Uani 1 1 d . . . . .
N7 N 0.6978(11) 0.0203(10) 0.5588(6) 0.040(2) Uani 1 1 d . . . . .
N8 N 0.7864(15) 0.3930(14) 0.4156(9) 0.075(4) Uani 1 1 d . . . . .
C37 C 0.6877(12) 0.0807(12) 0.5224(7) 0.043(3) Uani 1 1 d . . . . .
C39 C 0.7033(16) 0.4119(14) 0.3869(9) 0.058(4) Uani 1 1 d . . . . .
C38 C 0.6743(16) 0.1588(15) 0.4744(8) 0.058(4) Uani 1 1 d . . . . .
H38A H 0.590699 0.112241 0.438387 0.087 Uiso 1 1 calc R U . . .
H38B H 0.745222 0.177505 0.450772 0.087 Uiso 1 1 calc R U . . .
H38C H 0.678147 0.238725 0.502045 0.087 Uiso 1 1 calc R U . . .
C40 C 0.6053(16) 0.4400(16) 0.3506(10) 0.072(5) Uani 1 1 d . . . . .
H40A H 0.634986 0.479579 0.313403 0.107 Uiso 1 1 calc R U . . .
H40B H 0.587128 0.498810 0.384511 0.107 Uiso 1 1 calc R U . . .
H40C H 0.525849 0.361087 0.328599 0.107 Uiso 1 1 calc R U . . .

loop_
_atom_site_aniso_label
_atom_site_aniso_U_11
_atom_site_aniso_U_22
_atom_site_aniso_U_33
_atom_site_aniso_U_23
_atom_site_aniso_U_13
_atom_site_aniso_U_12
Br1 0.0375(6) 0.0289(6) 0.0398(6) 0.0093(5) 0.0206(5) 0.0207(5)
As1 0.0179(5) 0.0153(5) 0.0236(5) 0.0061(4) 0.0056(4) 0.0087(4)
As2 0.0251(5) 0.0198(5) 0.0187(5) 0.0042(4) 0.0076(4) 0.0092(4)
Co1 0.0184(8) 0.0195(8) 0.0202(8) 0.0047(6) 0.0054(6) 0.0095(6)
O1 0.017(3) 0.022(3) 0.036(4) 0.009(3) 0.009(3) 0.009(3)
O2 0.030(4) 0.018(3) 0.023(3) 0.003(3) 0.008(3) 0.003(3)
N1 0.025(4) 0.018(4) 0.023(4) 0.006(3) 0.006(3) 0.011(3)
N2 0.026(4) 0.017(4) 0.030(4) 0.007(3) 0.004(3) 0.015(3)
N3 0.042(5) 0.028(4) 0.027(4) 0.009(4) 0.015(4) 0.028(4)
N4 0.021(4) 0.018(4) 0.022(4) 0.002(3) 0.008(3) 0.012(3)
N5 0.024(4) 0.032(5) 0.021(4) 0.008(4) -0.001(3) 0.008(4)
N6 0.033(5) 0.020(4) 0.043(5) 0.012(4) 0.027(4) 0.011(4)
C1 0.024(5) 0.012(4) 0.030(5) 0.007(4) 0.012(4) 0.010(4)
C2 0.030(5) 0.020(5) 0.037(6) 0.007(4) 0.005(4) 0.015(4)
C3 0.047(7) 0.017(5) 0.037(6) 0.008(4) 0.016(5) 0.012(5)
C4 0.037(6) 0.023(5) 0.035(6) 0.017(4) 0.020(5) 0.015(5)
C5 0.036(6) 0.021(5) 0.025(5) 0.004(4) 0.010(4) 0.016(4)
C6 0.043(7) 0.033(6) 0.042(7) 0.018(5) 0.004(5) 0.018(5)
C7 0.025(5) 0.019(4) 0.019(4) 0.006(4) 0.007(4) 0.019(4)
C8 0.026(5) 0.019(5) 0.027(5) 0.003(4) 0.007(4) 0.010(4)
C9 0.046(7) 0.032(6) 0.030(6) 0.013(5) 0.013(5) 0.026(5)
C10 0.032(6) 0.030(6) 0.034(6) 0.005(5) 0.000(5) 0.019(5)
C11 0.024(5) 0.017(5) 0.039(6) 0.003(4) 0.002(4) 0.013(4)
C12 0.027(6) 0.030(6) 0.059(8) 0.014(6) -0.009(5) 0.007(5)
C13 0.014(4) 0.021(5) 0.018(4) -0.001(4) 0.002(3) 0.003(4)
C14 0.046(7) 0.024(5) 0.036(6) 0.011(5) 0.016(5) 0.012(5)
C15 0.048(7) 0.032(6) 0.042(7) 0.011(5) 0.027(6) 0.008(5)
C16 0.034(6) 0.057(8) 0.034(6) 0.009(6) 0.018(5) 0.018(6)
C17 0.050(7) 0.055(7) 0.031(6) 0.019(5) 0.014(5) 0.043(6)
C18 0.101(12) 0.079(10) 0.036(7) 0.018(7) 0.028(7) 0.075(10)
C19 0.027(5) 0.010(4) 0.026(5) 0.001(4) 0.009(4) 0.010(4)
C20 0.027(5) 0.021(5) 0.028(5) 0.004(4) 0.007(4) 0.008(4)
C21 0.024(5) 0.024(5) 0.040(6) 0.015(5) 0.011(4) 0.010(4)
C22 0.030(5) 0.026(5) 0.034(6) 0.015(4) 0.019(5) 0.012(4)
C23 0.025(5) 0.028(5) 0.025(5) 0.009(4) 0.012(4) 0.018(4)
C24 0.039(6) 0.040(6) 0.025(5) 0.011(5) 0.009(5) 0.014(5)
C25 0.028(5) 0.021(5) 0.025(5) 0.005(4) 0.006(4) 0.009(4)
C26 0.030(6) 0.031(6) 0.037(6) 0.010(5) 0.014(5) 0.008(5)
C27 0.048(7) 0.041(7) 0.040(7) 0.027(6) 0.008(5) 0.021(6)
C28 0.027(6) 0.040(6) 0.033(6) 0.011(5) 0.001(5) 0.010(5)
C29 0.028(5) 0.028(5) 0.035(6) 0.006(5) 0.006(5) 0.012(5)
C30 0.030(6) 0.049(8) 0.060(8) 0.030(7) -0.004(6) 0.005(6)
C31 0.033(6) 0.019(5) 0.028(5) 0.003(4) 0.016(4) 0.004(4)
C32 0.049(7) 0.034(6) 0.031(6) 0.005(5) 0.016(5) 0.013(6)
C33 0.073(10) 0.036(7) 0.029(6) -0.004(5) 0.018(6) 0.009(7)
C34 0.067(9) 0.034(6) 0.054(8) 0.009(6) 0.048(7) 0.022(6)
C35 0.042(7) 0.024(6) 0.072(9) 0.013(6) 0.039(7) 0.009(5)
C36 0.057(9) 0.046(8) 0.087(11) 0.017(8) 0.037(8) 0.036(7)
Br2 0.0396(7) 0.0503(8) 0.0372(7) 0.0064(6) 0.0134(5) 0.0144(6)
Br3 0.0394(6) 0.0310(6) 0.0342(6) 0.0045(5) -0.0006(5) 0.0113(5)
Br4 0.0303(6) 0.0354(6) 0.0378(6) 0.0028(5) 0.0054(5) 0.0078(5)
Co2 0.0337(10) 0.0247(9) 0.0287(9) 0.0070(7) 0.0071(8) 0.0096(8)
N7 0.052(6) 0.037(5) 0.043(6) 0.016(5) 0.018(5) 0.025(5)
N8 0.070(10) 0.070(9) 0.096(11) 0.050(9) 0.042(9) 0.021(8)
C37 0.041(7) 0.040(7) 0.045(7) 0.009(6) 0.012(6) 0.014(6)
C39 0.054(9) 0.044(8) 0.080(11) 0.033(8) 0.041(8) 0.008(7)
C38 0.065(9) 0.056(9) 0.053(8) 0.019(7) 0.005(7) 0.028(8)
C40 0.055(9) 0.060(10) 0.108(14) 0.032(10) 0.052(10) 0.016(8)

loop_
_atom_type_symbol
_atom_type_description
_atom_type_scat_dispersion_real
_atom_type_scat_dispersion_imag
_atom_type_scat_source
C C 0.0181 0.0091 'International Tables Vol C Tables 4.2.6.8 and 6.1.1.4'
H H 0.0000 0.0000 'International Tables Vol C Tables 4.2.6.8 and 6.1.1.4'
N N 0.0311 0.0180 'International Tables Vol C Tables 4.2.6.8 and 6.1.1.4'
O O 0.0492 0.0322 'International Tables Vol C Tables 4.2.6.8 and 6.1.1.4'
Co Co -2.3653 3.6143 'International Tables Vol C Tables 4.2.6.8 and 6.1.1.4'
As As -0.9300 1.0051 'International Tables Vol C Tables 4.2.6.8 and 6.1.1.4'
Br Br -0.6763 1.2805 'International Tables Vol C Tables 4.2.6.8 and 6.1.1.4'

loop_
_geom_angle_atom_site_label_1
_geom_angle_atom_site_label_2
_geom_angle_atom_site_label_3
_geom_angle
_geom_angle_site_symmetry_1
_geom_angle_site_symmetry_3
_geom_angle_publ_flag
O1 As1 C13 111.9(4) . . ?
O1 As1 C1 106.2(4) . . ?
C13 As1 C1 107.4(4) . . ?
O1 As1 C7 112.4(4) . . ?
C13 As1 C7 106.3(4) . . ?
C1 As1 C7 112.5(4) . . ?
O2 As2 C19 105.5(4) . . ?
O2 As2 C25 111.7(4) . . ?
C19 As2 C25 108.4(4) . . ?
O2 As2 C31 113.7(4) . . ?
C19 As2 C31 109.6(4) . . ?
C25 As2 C31 107.9(4) . . ?
O1 Co1 O2 117.3(3) . . ?
O1 Co1 N4 92.2(3) . . ?
O2 Co1 N4 87.4(3) . . ?
O1 Co1 N1 86.3(3) . . ?
O2 Co1 N1 91.5(3) . . ?
N4 Co1 N1 177.4(3) . . ?
O1 Co1 Br1 121.4(2) . . ?
O2 Co1 Br1 121.3(2) . . ?
N4 Co1 Br1 92.40(19) . . ?
N1 Co1 Br1 90.1(2) . . ?
As1 O1 Co1 116.5(4) . . ?
As2 O2 Co1 116.0(4) . . ?
C1 N1 C5 118.2(8) . . ?
C1 N1 Co1 115.1(6) . . ?
C5 N1 Co1 124.2(7) . . ?
C7 N2 C11 116.5(9) . . ?
C13 N3 C17 118.4(9) . . ?
C23 N4 C19 118.2(8) . . ?
C23 N4 Co1 125.4(6) . . ?
C19 N4 Co1 115.9(6) . . ?
C25 N5 C29 116.5(9) . . ?
C31 N6 C35 116.9(10) . . ?
N1 C1 C2 125.5(9) . . ?
N1 C1 As1 110.0(6) . . ?
C2 C1 As1 124.4(8) . . ?
C1 C2 C3 116.1(10) . . ?
C1 C2 H2A 122.0 . . ?
C3 C2 H2A 122.0 . . ?
C4 C3 C2 119.5(10) . . ?
C4 C3 H3A 120.3 . . ?
C2 C3 H3A 120.3 . . ?
C3 C4 C5 121.3(10) . . ?
C3 C4 H4A 119.3 . . ?
C5 C4 H4A 119.3 . . ?
N1 C5 C4 119.2(9) . . ?
N1 C5 C6 119.0(9) . . ?
C4 C5 C6 121.6(10) . . ?
C5 C6 H6A 109.5 . . ?
C5 C6 H6B 109.5 . . ?
H6A C6 H6B 109.5 . . ?
C5 C6 H6C 109.5 . . ?
H6A C6 H6C 109.5 . . ?
H6B C6 H6C 109.5 . . ?
N2 C7 C8 127.6(9) . . ?
N2 C7 As1 110.4(7) . . ?
C8 C7 As1 122.1(7) . . ?
C7 C8 C9 115.8(9) . . ?
C7 C8 H8A 122.1 . . ?
C9 C8 H8A 122.1 . . ?
C10 C9 C8 117.6(10) . . ?
C10 C9 H9A 121.2 . . ?
C8 C9 H9A 121.2 . . ?
C11 C10 C9 121.9(10) . . ?
C11 C10 H10A 119.1 . . ?
C9 C10 H10A 119.1 . . ?
N2 C11 C10 120.6(9) . . ?
N2 C11 C12 116.0(10) . . ?
C10 C11 C12 123.4(10) . . ?
C11 C12 H12A 109.5 . . ?
C11 C12 H12B 109.5 . . ?
H12A C12 H12B 109.5 . . ?
C11 C12 H12C 109.5 . . ?
H12A C12 H12C 109.5 . . ?
H12B C12 H12C 109.5 . . ?
N3 C13 C14 124.1(9) . . ?
N3 C13 As1 113.1(7) . . ?
C14 C13 As1 122.6(8) . . ?
C15 C14 C13 117.9(10) . . ?
C15 C14 H14A 121.0 . . ?
C13 C14 H14A 121.0 . . ?
C16 C15 C14 117.6(11) . . ?
C16 C15 H15A 121.2 . . ?
C14 C15 H15A 121.2 . . ?
C15 C16 C17 122.7(11) . . ?
C15 C16 H16A 118.7 . . ?
C17 C16 H16A 118.7 . . ?
N3 C17 C16 119.2(10) . . ?
N3 C17 C18 117.2(11) . . ?
C16 C17 C18 123.6(11) . . ?
C17 C18 H18A 109.5 . . ?
C17 C18 H18B 109.5 . . ?
H18A C18 H18B 109.5 . . ?
C17 C18 H18C 109.5 . . ?
H18A C18 H18C 109.5 . . ?
H18B C18 H18C 109.5 . . ?
N4 C19 C20 123.9(9) . . ?
N4 C19 As2 113.3(7) . . ?
C20 C19 As2 122.8(8) . . ?
C19 C20 C21 117.5(10) . . ?
C19 C20 H20A 121.2 . . ?
C21 C20 H20A 121.2 . . ?
C22 C21 C20 119.5(9) . . ?
C22 C21 H21A 120.3 . . ?
C20 C21 H21A 120.3 . . ?
C21 C22 C23 120.0(9) . . ?
C21 C22 H22A 120.0 . . ?
C23 C22 H22A 120.0 . . ?
N4 C23 C22 120.8(9) . . ?
N4 C23 C24 119.0(9) . . ?
C22 C23 C24 120.2(9) . . ?
C23 C24 H24A 109.5 . . ?
C23 C24 H24B 109.5 . . ?
H24A C24 H24B 109.5 . . ?
C23 C24 H24C 109.5 . . ?
H24A C24 H24C 109.5 . . ?
H24B C24 H24C 109.5 . . ?
N5 C25 C26 127.5(10) . . ?
N5 C25 As2 109.7(7) . . ?
C26 C25 As2 122.7(8) . . ?
C25 C26 C27 117.1(10) . . ?
C25 C26 H26A 121.5 . . ?
C27 C26 H26A 121.5 . . ?
C26 C27 C28 118.7(11) . . ?
C26 C27 H27A 120.6 . . ?
C28 C27 H27A 120.6 . . ?
C27 C28 C29 119.8(10) . . ?
C27 C28 H28A 120.1 . . ?
C29 C28 H28A 120.1 . . ?
N5 C29 C28 120.3(10) . . ?
N5 C29 C30 116.5(10) . . ?
C28 C29 C30 123.1(10) . . ?
C29 C30 H30A 109.5 . . ?
C29 C30 H30B 109.5 . . ?
H30A C30 H30B 109.5 . . ?
C29 C30 H30C 109.5 . . ?
H30A C30 H30C 109.5 . . ?
H30B C30 H30C 109.5 . . ?
N6 C31 C32 125.4(10) . . ?
N6 C31 As2 113.1(7) . . ?
C32 C31 As2 121.5(9) . . ?
C33 C32 C31 118.1(13) . . ?
C33 C32 H32A 120.9 . . ?
C31 C32 H32A 120.9 . . ?
C32 C33 C34 118.6(12) . . ?
C32 C33 H33A 120.7 . . ?
C34 C33 H33A 120.7 . . ?
C35 C34 C33 120.2(11) . . ?
C35 C34 H34A 119.9 . . ?
C33 C34 H34A 119.9 . . ?
N6 C35 C34 120.8(12) . . ?
N6 C35 C36 116.9(13) . . ?
C34 C35 C36 122.3(12) . . ?
C35 C36 H36A 109.5 . . ?
C35 C36 H36B 109.5 . . ?
H36A C36 H36B 109.5 . . ?
C35 C36 H36C 109.5 . . ?
H36A C36 H36C 109.5 . . ?
H36B C36 H36C 109.5 . . ?
N7 Co2 Br3 102.8(3) . . ?
N7 Co2 Br4 108.9(3) . . ?
Br3 Co2 Br4 109.37(8) . . ?
N7 Co2 Br2 103.6(3) . . ?
Br3 Co2 Br2 115.29(9) . . ?
Br4 Co2 Br2 115.82(8) . . ?
C37 N7 Co2 174.9(11) . . ?
N7 C37 C38 179.6(14) . . ?
N8 C39 C40 177.2(15) . . ?
C37 C38 H38A 109.5 . . ?
C37 C38 H38B 109.5 . . ?
H38A C38 H38B 109.5 . . ?
C37 C38 H38C 109.5 . . ?
H38A C38 H38C 109.5 . . ?
H38B C38 H38C 109.5 . . ?
C39 C40 H40A 109.5 . . ?
C39 C40 H40B 109.5 . . ?
H40A C40 H40B 109.5 . . ?
C39 C40 H40C 109.5 . . ?
H40A C40 H40C 109.5 . . ?
H40B C40 H40C 109.5 . . ?

loop_
_geom_bond_atom_site_label_1
_geom_bond_atom_site_label_2
_geom_bond_distance
_geom_bond_site_symmetry_2
_geom_bond_publ_flag
Br1 Co1 2.4296(18) . ?
As1 O1 1.672(6) . ?
As1 C13 1.904(9) . ?
As1 C1 1.926(9) . ?
As1 C7 1.936(9) . ?
As2 O2 1.677(7) . ?
As2 C19 1.909(10) . ?
As2 C25 1.940(10) . ?
As2 C31 1.940(10) . ?
Co1 O1 1.967(7) . ?
Co1 O2 1.971(7) . ?
Co1 N4 2.240(8) . ?
Co1 N1 2.316(8) . ?
N1 C1 1.333(13) . ?
N1 C5 1.347(13) . ?
N2 C7 1.330(13) . ?
N2 C11 1.343(13) . ?
N3 C13 1.333(13) . ?
N3 C17 1.365(13) . ?
N4 C23 1.343(12) . ?
N4 C19 1.347(12) . ?
N5 C25 1.335(13) . ?
N5 C29 1.352(14) . ?
N6 C31 1.348(15) . ?
N6 C35 1.348(14) . ?
C1 C2 1.381(14) . ?
C2 C3 1.395(15) . ?
C2 H2A 0.9500 . ?
C3 C4 1.349(16) . ?
C3 H3A 0.9500 . ?
C4 C5 1.414(14) . ?
C4 H4A 0.9500 . ?
C5 C6 1.500(15) . ?
C6 H6A 0.9800 . ?
C6 H6B 0.9800 . ?
C6 H6C 0.9800 . ?
C7 C8 1.365(14) . ?
C8 C9 1.398(15) . ?
C8 H8A 0.9500 . ?
C9 C10 1.391(16) . ?
C9 H9A 0.9500 . ?
C10 C11 1.374(16) . ?
C10 H10A 0.9500 . ?
C11 C12 1.508(15) . ?
C12 H12A 0.9800 . ?
C12 H12B 0.9800 . ?
C12 H12C 0.9800 . ?
C13 C14 1.397(14) . ?
C14 C15 1.391(16) . ?
C14 H14A 0.9500 . ?
C15 C16 1.370(18) . ?
C15 H15A 0.9500 . ?
C16 C17 1.393(17) . ?
C16 H16A 0.9500 . ?
C17 C18 1.477(18) . ?
C18 H18A 0.9800 . ?
C18 H18B 0.9800 . ?
C18 H18C 0.9800 . ?
C19 C20 1.373(14) . ?
C20 C21 1.388(15) . ?
C20 H20A 0.9500 . ?
C21 C22 1.365(15) . ?
C21 H21A 0.9500 . ?
C22 C23 1.397(14) . ?
C22 H22A 0.9500 . ?
C23 C24 1.495(14) . ?
C24 H24A 0.9800 . ?
C24 H24B 0.9800 . ?
C24 H24C 0.9800 . ?
C25 C26 1.362(15) . ?
C26 C27 1.379(17) . ?
C26 H26A 0.9500 . ?
C27 C28 1.397(17) . ?
C27 H27A 0.9500 . ?
C28 C29 1.430(16) . ?
C28 H28A 0.9500 . ?
C29 C30 1.501(16) . ?
C30 H30A 0.9800 . ?
C30 H30B 0.9800 . ?
C30 H30C 0.9800 . ?
C31 C32 1.361(16) . ?
C32 C33 1.352(17) . ?
C32 H32A 0.9500 . ?
C33 C34 1.41(2) . ?
C33 H33A 0.9500 . ?
C34 C35 1.38(2) . ?
C34 H34A 0.9500 . ?
C35 C36 1.47(2) . ?
C36 H36A 0.9800 . ?
C36 H36B 0.9800 . ?
C36 H36C 0.9800 . ?
Br2 Co2 2.392(2) . ?
Br3 Co2 2.371(2) . ?
Br4 Co2 2.372(2) . ?
Co2 N7 2.035(10) . ?
N7 C37 1.123(16) . ?
N8 C39 1.15(2) . ?
C37 C38 1.467(19) . ?
C39 C40 1.42(3) . ?
C38 H38A 0.9800 . ?
C38 H38B 0.9800 . ?
C38 H38C 0.9800 . ?
C40 H40A 0.9800 . ?
C40 H40B 0.9800 . ?
C40 H40C 0.9800 . ?

loop_
_geom_torsion_atom_site_label_1
_geom_torsion_atom_site_label_2
_geom_torsion_atom_site_label_3
_geom_torsion_atom_site_label_4
_geom_torsion
_geom_torsion_site_symmetry_1
_geom_torsion_site_symmetry_2
_geom_torsion_site_symmetry_3
_geom_torsion_site_symmetry_4
_geom_torsion_publ_flag
C13 As1 O1 Co1 102.1(5) . . . . ?
C1 As1 O1 Co1 -14.9(5) . . . . ?
C7 As1 O1 Co1 -138.4(4) . . . . ?
C19 As2 O2 Co1 11.8(5) . . . . ?
C25 As2 O2 Co1 -105.8(5) . . . . ?
C31 As2 O2 Co1 131.9(5) . . . . ?
C5 N1 C1 C2 -4.0(15) . . . . ?
Co1 N1 C1 C2 158.8(8) . . . . ?
C5 N1 C1 As1 172.9(7) . . . . ?
Co1 N1 C1 As1 -24.3(8) . . . . ?
N1 C1 C2 C3 0.6(16) . . . . ?
As1 C1 C2 C3 -175.9(8) . . . . ?
C1 C2 C3 C4 3.8(16) . . . . ?
C2 C3 C4 C5 -4.8(16) . . . . ?
C1 N1 C5 C4 2.9(14) . . . . ?
Co1 N1 C5 C4 -158.1(7) . . . . ?
C1 N1 C5 C6 -173.7(10) . . . . ?
Co1 N1 C5 C6 25.3(13) . . . . ?
C3 C4 C5 N1 1.3(15) . . . . ?
C3 C4 C5 C6 177.9(11) . . . . ?
C11 N2 C7 C8 -0.7(14) . . . . ?
C11 N2 C7 As1 178.9(6) . . . . ?
N2 C7 C8 C9 2.0(14) . . . . ?
As1 C7 C8 C9 -177.5(7) . . . . ?
C7 C8 C9 C10 -1.2(14) . . . . ?
C8 C9 C10 C11 -0.7(15) . . . . ?
C7 N2 C11 C10 -1.4(13) . . . . ?
C7 N2 C11 C12 -178.8(9) . . . . ?
C9 C10 C11 N2 2.1(16) . . . . ?
C9 C10 C11 C12 179.3(10) . . . . ?
C17 N3 C13 C14 -0.1(15) . . . . ?
C17 N3 C13 As1 176.4(8) . . . . ?
N3 C13 C14 C15 0.3(16) . . . . ?
As1 C13 C14 C15 -175.9(9) . . . . ?
C13 C14 C15 C16 1.3(18) . . . . ?
C14 C15 C16 C17 -3.3(19) . . . . ?
C13 N3 C17 C16 -1.7(16) . . . . ?
C13 N3 C17 C18 178.6(11) . . . . ?
C15 C16 C17 N3 3.5(19) . . . . ?
C15 C16 C17 C18 -176.8(13) . . . . ?
C23 N4 C19 C20 -0.3(14) . . . . ?
Co1 N4 C19 C20 172.2(8) . . . . ?
C23 N4 C19 As2 -179.5(6) . . . . ?
Co1 N4 C19 As2 -7.0(8) . . . . ?
N4 C19 C20 C21 -0.5(15) . . . . ?
As2 C19 C20 C21 178.6(7) . . . . ?
C19 C20 C21 C22 -0.3(15) . . . . ?
C20 C21 C22 C23 1.9(15) . . . . ?
C19 N4 C23 C22 1.9(13) . . . . ?
Co1 N4 C23 C22 -169.8(7) . . . . ?
C19 N4 C23 C24 -177.8(9) . . . . ?
Co1 N4 C23 C24 10.5(12) . . . . ?
C21 C22 C23 N4 -2.8(15) . . . . ?
C21 C22 C23 C24 176.9(10) . . . . ?
C29 N5 C25 C26 1.8(16) . . . . ?
C29 N5 C25 As2 -177.6(7) . . . . ?
N5 C25 C26 C27 -0.5(17) . . . . ?
As2 C25 C26 C27 178.9(9) . . . . ?
C25 C26 C27 C28 -0.5(17) . . . . ?
C26 C27 C28 C29 0.1(18) . . . . ?
C25 N5 C29 C28 -2.2(15) . . . . ?
C25 N5 C29 C30 175.1(10) . . . . ?
C27 C28 C29 N5 1.3(17) . . . . ?
C27 C28 C29 C30 -175.7(12) . . . . ?
C35 N6 C31 C32 -0.6(15) . . . . ?
C35 N6 C31 As2 -179.8(7) . . . . ?
N6 C31 C32 C33 1.3(18) . . . . ?
As2 C31 C32 C33 -179.6(9) . . . . ?
C31 C32 C33 C34 -0.7(19) . . . . ?
C32 C33 C34 C35 -0.5(19) . . . . ?
C31 N6 C35 C34 -0.6(15) . . . . ?
C31 N6 C35 C36 177.3(10) . . . . ?
C33 C34 C35 N6 1.2(18) . . . . ?
C33 C34 C35 C36 -176.7(12) . . . . ?
